data_2217238
loop_
_publ_author_name
'Sonar, Vijayakumar N.'
'Parkin, Sean'
'Crooks, Peter A.'

_publ_section_title
;
 3-Ethyl-2-methyl-5-methylene-6,7-dihydroindol-4(5<i>H</i>)-one
;
_journal_coeditor_code OM2194
_journal_issue 1
_journal_name_full 'Acta Crystallographica Section E'
_journal_page_first o158
_journal_page_last o158
_journal_paper_doi 10.1107/S1600536807063076
_journal_volume 64
_journal_year 2008
_chemical_formula_iupac 'C12 H15 N O'
_chemical_formula_moiety 'C12 H15 N O'
_chemical_formula_sum 'C12 H15 N O'
_chemical_formula_weight 189.25
_chemical_name_systematic
;
3-Ethyl-2-methyl-5-methylene-6,7-dihydroindol-4(5<i>H</i>)-one
;
_space_group_IT_number 14
_symmetry_cell_setting monoclinic
_symmetry_space_group_name_Hall '-P 2yn'
_symmetry_space_group_name_H-M 'P 1 21/n 1'
_atom_sites_solution_hydrogens geom
_atom_sites_solution_primary direct
_atom_sites_solution_secondary difmap
_audit_creation_method SHELXL-97
_cell_angle_alpha 90.00
_cell_angle_beta 107.3550(10)
_cell_angle_gamma 90.00
_cell_formula_units_Z 4
_cell_length_a 9.0451(3)
_cell_length_b 8.5840(3)
_cell_length_c 14.3557(5)
_cell_measurement_reflns_used 9990
_cell_measurement_temperature 90.0(2)
_cell_measurement_theta_max 69.4
_cell_measurement_theta_min 3.2
_cell_volume 1063.88(6)
_computing_cell_refinement 'APEX2 (Bruker, 2006)'
_computing_data_collection 'APEX2 (Bruker, 2006)'
_computing_data_reduction 'APEX2 (Bruker, 2006)'
_computing_molecular_graphics 'XP in SHELXTL (Sheldrick, 1995)'
_computing_publication_material
;
SHELX97 (Sheldrick, 1997) and local procedures
;
_computing_structure_refinement 'SHELXL97 (Sheldrick, 1997)'
_computing_structure_solution 'SHELXS97 (Sheldrick, 1997)'
_diffrn_ambient_temperature 90.0(2)
_diffrn_detector_area_resol_mean 18
_diffrn_measured_fraction_theta_full 0.989
_diffrn_measured_fraction_theta_max 0.989
_diffrn_measurement_device_type 'Bruker X8 Proteum diffractometer'
_diffrn_measurement_method '\f and \w scans'
_diffrn_radiation_monochromator 'graded multilayer optics'
_diffrn_radiation_source 'fine-focus rotating anode'
_diffrn_radiation_type CuK\a
_diffrn_radiation_wavelength 1.54178
_diffrn_reflns_av_R_equivalents 0.0394
_diffrn_reflns_av_sigmaI/netI 0.0223
_diffrn_reflns_limit_h_max 10
_diffrn_reflns_limit_h_min -10
_diffrn_reflns_limit_k_max 10
_diffrn_reflns_limit_k_min -10
_diffrn_reflns_limit_l_max 17
_diffrn_reflns_limit_l_min -17
_diffrn_reflns_number 15160
_diffrn_reflns_theta_full 69.40
_diffrn_reflns_theta_max 69.4
_diffrn_reflns_theta_min 5.2
_diffrn_standards_number 0
_exptl_absorpt_coefficient_mu 0.589
_exptl_absorpt_correction_T_max 0.944
_exptl_absorpt_correction_T_min 0.837
_exptl_absorpt_correction_type multi-scan
_exptl_absorpt_process_details '(SADABS in APEX2; Bruker, 2006)'
_exptl_crystal_colour colourless
_exptl_crystal_density_diffrn 1.182
_exptl_crystal_density_method 'not measured'
_exptl_crystal_description block
_exptl_crystal_F_000 408
_exptl_crystal_size_max 0.15
_exptl_crystal_size_mid 0.12
_exptl_crystal_size_min 0.10
_refine_diff_density_max 0.243
_refine_diff_density_min -0.196
_refine_ls_extinction_method none
_refine_ls_goodness_of_fit_ref 1.050
_refine_ls_hydrogen_treatment constr
_refine_ls_matrix_type full
_refine_ls_number_parameters 129
_refine_ls_number_reflns 1972
_refine_ls_number_restraints 0
_refine_ls_restrained_S_all 1.050
_refine_ls_R_factor_all 0.0389
_refine_ls_R_factor_gt 0.0377
_refine_ls_shift/su_max 0.000
_refine_ls_shift/su_mean 0.000
_refine_ls_structure_factor_coef Fsqd
_refine_ls_weighting_details 'calc w=1/[\s^2^(Fo^2^)+(0.0464P)^2^+0.4320P] where P=(Fo^2^+2Fc^2^)/3'
_refine_ls_weighting_scheme calc
_refine_ls_wR_factor_gt 0.0952
_refine_ls_wR_factor_ref 0.0967
_reflns_number_gt 1893
_reflns_number_total 1972
_reflns_threshold_expression I>2\s(I)
_cod_data_source_file om2194.cif
_cod_data_source_block I
_cod_original_sg_symbol_H-M 'P 21/n'
_cod_database_code 2217238
_cod_database_fobs_code 2217238

loop_
_symmetry_equiv_pos_as_xyz
'x, y, z'
'-x+1/2, y+1/2, -z+1/2'
'-x, -y, -z'
'x-1/2, -y-1/2, z-1/2'

loop_
_atom_site_type_symbol
_atom_site_label
_atom_site_fract_x
_atom_site_fract_y
_atom_site_fract_z
_atom_site_U_iso_or_equiv
_atom_site_adp_type
_atom_site_calc_flag
_atom_site_refinement_flags
_atom_site_occupancy
O O1 0.68573(9) 0.20035(10) 0.42456(6) 0.0247(2) Uani d . 1
N N1 0.35484(10) 0.23361(11) 0.11591(6) 0.0186(2) Uani d . 1
H H1 0.3128 0.2575 0.0540 0.022 Uiso calc R 1
C C2 0.49707(13) 0.27649(13) 0.17035(8) 0.0181(2) Uani d . 1
C C3 0.60968(13) 0.37109(14) 0.13708(8) 0.0232(3) Uani d . 1
H H3A 0.5914 0.4835 0.1445 0.028 Uiso calc R 1
H H3B 0.5977 0.3499 0.0674 0.028 Uiso calc R 1
C C4 0.77279(13) 0.32599(14) 0.20002(8) 0.0239(3) Uani d . 1
H H4A 0.7983 0.2212 0.1805 0.029 Uiso calc R 1
H H4B 0.8484 0.4006 0.1879 0.029 Uiso calc R 1
C C5 0.78799(13) 0.32500(13) 0.30777(8) 0.0212(3) Uani d . 1
C C6 0.66379(13) 0.24233(12) 0.33901(8) 0.0184(2) Uani d . 1
C C7 0.52110(12) 0.21662(12) 0.26362(8) 0.0168(2) Uani d . 1
C C8 0.38323(12) 0.13283(12) 0.26393(8) 0.0179(3) Uani d . 1
C C9 0.28372(13) 0.14590(12) 0.17184(8) 0.0190(3) Uani d . 1
C C10 0.12335(13) 0.08583(15) 0.12770(9) 0.0270(3) Uani d . 1
H H10A 0.1004 0.0069 0.1708 0.041 Uiso calc R 1
H H10B 0.1149 0.0391 0.0640 0.041 Uiso calc R 1
H H10C 0.0494 0.1719 0.1193 0.041 Uiso calc R 1
C C11 0.35382(13) 0.04614(13) 0.34712(8) 0.0224(3) Uani d . 1
H H11A 0.4509 -0.0057 0.3850 0.027 Uiso calc R 1
H H11B 0.2761 -0.0362 0.3205 0.027 Uiso calc R 1
C C12 0.29655(17) 0.14824(17) 0.41558(10) 0.0342(3) Uani d . 1
H H12A 0.3746 0.2276 0.4444 0.051 Uiso calc R 1
H H12B 0.2784 0.0839 0.4675 0.051 Uiso calc R 1
H H12C 0.1996 0.1991 0.3790 0.051 Uiso calc R 1
C C13 0.90486(14) 0.39164(15) 0.37417(9) 0.0283(3) Uani d . 1
H H13A 0.9101 0.3872 0.4412 0.034 Uiso calc R 1
H H13B 0.9835 0.4439 0.3548 0.034 Uiso calc R 1

loop_
_atom_site_aniso_label
_atom_site_aniso_U_11
_atom_site_aniso_U_22
_atom_site_aniso_U_33
_atom_site_aniso_U_12
_atom_site_aniso_U_13
_atom_site_aniso_U_23
O1 0.0246(4) 0.0296(5) 0.0160(4) -0.0050(3) 0.0003(3) 0.0018(3)
N1 0.0188(5) 0.0208(5) 0.0137(4) 0.0021(4) 0.0010(4) -0.0001(3)
C2 0.0186(5) 0.0177(5) 0.0177(5) 0.0014(4) 0.0046(4) -0.0012(4)
C3 0.0249(6) 0.0265(6) 0.0184(5) -0.0025(5) 0.0070(5) 0.0024(4)
C4 0.0204(6) 0.0266(6) 0.0260(6) -0.0032(5) 0.0091(5) 0.0003(5)
C5 0.0180(5) 0.0193(5) 0.0245(6) 0.0003(4) 0.0040(4) 0.0025(4)
C6 0.0198(6) 0.0166(5) 0.0174(5) 0.0004(4) 0.0033(4) -0.0008(4)
C7 0.0172(5) 0.0165(5) 0.0158(5) 0.0003(4) 0.0037(4) -0.0009(4)
C8 0.0176(5) 0.0163(5) 0.0194(5) 0.0001(4) 0.0049(4) -0.0012(4)
C9 0.0178(5) 0.0169(5) 0.0212(6) 0.0005(4) 0.0043(4) -0.0018(4)
C10 0.0189(6) 0.0272(6) 0.0304(6) -0.0025(5) 0.0002(5) -0.0010(5)
C11 0.0221(6) 0.0218(6) 0.0233(6) -0.0024(4) 0.0067(4) 0.0028(4)
C12 0.0415(8) 0.0368(7) 0.0303(7) 0.0054(6) 0.0200(6) 0.0059(5)
C13 0.0245(6) 0.0282(6) 0.0280(6) -0.0066(5) 0.0011(5) 0.0058(5)

loop_
_atom_type_symbol
_atom_type_description
_atom_type_scat_dispersion_real
_atom_type_scat_dispersion_imag
_atom_type_scat_source
C C 0.0181 0.0091 'International Tables Vol C Tables 4.2.6.8 and 6.1.1.4'
H H 0.0000 0.0000 'International Tables Vol C Tables 4.2.6.8 and 6.1.1.4'
N N 0.0311 0.0180 'International Tables Vol C Tables 4.2.6.8 and 6.1.1.4'
O O 0.0492 0.0322 'International Tables Vol C Tables 4.2.6.8 and 6.1.1.4'

loop_
_geom_angle_atom_site_label_1
_geom_angle_atom_site_label_2
_geom_angle_atom_site_label_3
_geom_angle
C2 N1 C9 109.90(9)
C2 N1 H1 125.1
C9 N1 H1 125.1
N1 C2 C7 107.88(10)
N1 C2 C3 126.27(10)
C7 C2 C3 125.85(10)
C2 C3 C4 107.68(9)
C2 C3 H3A 110.2
C4 C3 H3A 110.2
C2 C3 H3B 110.2
C4 C3 H3B 110.2
H3A C3 H3B 108.5
C5 C4 C3 112.49(9)
C5 C4 H4A 109.1
C3 C4 H4A 109.1
C5 C4 H4B 109.1
C3 C4 H4B 109.1
H4A C4 H4B 107.8
C13 C5 C6 119.71(11)
C13 C5 C4 122.95(11)
C6 C5 C4 117.34(10)
O1 C6 C7 123.12(10)
O1 C6 C5 121.31(10)
C7 C6 C5 115.57(9)
C2 C7 C6 121.18(10)
C2 C7 C8 107.51(9)
C6 C7 C8 131.31(10)
C9 C8 C7 106.11(9)
C9 C8 C11 126.25(10)
C7 C8 C11 127.64(10)
C8 C9 N1 108.61(9)
C8 C9 C10 131.34(11)
N1 C9 C10 120.05(10)
C9 C10 H10A 109.5
C9 C10 H10B 109.5
H10A C10 H10B 109.5
C9 C10 H10C 109.5
H10A C10 H10C 109.5
H10B C10 H10C 109.5
C8 C11 C12 113.92(10)
C8 C11 H11A 108.8
C12 C11 H11A 108.8
C8 C11 H11B 108.8
C12 C11 H11B 108.8
H11A C11 H11B 107.7
C11 C12 H12A 109.5
C11 C12 H12B 109.5
H12A C12 H12B 109.5
C11 C12 H12C 109.5
H12A C12 H12C 109.5
H12B C12 H12C 109.5
C5 C13 H13A 120.0
C5 C13 H13B 120.0
H13A C13 H13B 120.0

loop_
_geom_bond_atom_site_label_1
_geom_bond_atom_site_label_2
_geom_bond_distance
O1 C6 1.2377(14)
N1 C2 1.3423(14)
N1 C9 1.3905(14)
N1 H1 0.8800
C2 C7 1.3894(15)
C2 C3 1.4883(15)
C3 C4 1.5322(16)
C3 H3A 0.9900
C3 H3B 0.9900
C4 C5 1.5115(16)
C4 H4A 0.9900
C4 H4B 0.9900
C5 C13 1.3237(17)
C5 C6 1.5058(15)
C6 C7 1.4327(15)
C7 C8 1.4407(15)
C8 C9 1.3640(15)
C8 C11 1.4968(15)
C9 C10 1.4911(15)
C10 H10A 0.9800
C10 H10B 0.9800
C10 H10C 0.9800
C11 C12 1.5185(17)
C11 H11A 0.9900
C11 H11B 0.9900
C12 H12A 0.9800
C12 H12B 0.9800
C12 H12C 0.9800
C13 H13A 0.9500
C13 H13B 0.9500

loop_
_geom_hbond_atom_site_label_D
_geom_hbond_atom_site_label_H
_geom_hbond_atom_site_label_A
_geom_hbond_site_symmetry_A
_geom_hbond_distance_DH
_geom_hbond_distance_HA
_geom_hbond_distance_DA
_geom_hbond_angle_DHA
N1 H1 O1 4_565 0.88 1.91 2.7749(12) 169.1

loop_
_geom_torsion_atom_site_label_1
_geom_torsion_atom_site_label_2
_geom_torsion_atom_site_label_3
_geom_torsion_atom_site_label_4
_geom_torsion
C9 N1 C2 C7 0.04(12)
C9 N1 C2 C3 179.92(10)
N1 C2 C3 C4 -152.52(11)
C7 C2 C3 C4 27.34(15)
C2 C3 C4 C5 -48.30(13)
C3 C4 C5 C13 -133.03(12)
C3 C4 C5 C6 47.57(14)
C13 C5 C6 O1 -18.54(17)
C4 C5 C6 O1 160.88(10)
C13 C5 C6 C7 161.42(11)
C4 C5 C6 C7 -19.16(14)
N1 C2 C7 C6 179.76(9)
C3 C2 C7 C6 -0.13(17)
N1 C2 C7 C8 -0.05(12)
C3 C2 C7 C8 -179.93(10)
O1 C6 C7 C2 174.83(10)
C5 C6 C7 C2 -5.13(15)
O1 C6 C7 C8 -5.42(19)
C5 C6 C7 C8 174.62(10)
C2 C7 C8 C9 0.04(12)
C6 C7 C8 C9 -179.74(11)
C2 C7 C8 C11 179.14(10)
C6 C7 C8 C11 -0.63(19)
C7 C8 C9 N1 -0.02(12)
C11 C8 C9 N1 -179.14(10)
C7 C8 C9 C10 -179.29(11)
C11 C8 C9 C10 1.6(2)
C2 N1 C9 C8 -0.01(12)
C2 N1 C9 C10 179.35(10)
C9 C8 C11 C12 -96.71(14)
C7 C8 C11 C12 84.36(14)

loop_
_cod_related_entry_id
_cod_related_entry_database
_cod_related_entry_code
1 ChemSpider 14790738
